data_2022036
loop_
_publ_author_name
'Jha, Kunal Kumar'
'Gruza, Barbara'
'Kumar, Prashant'
'Chodkiewicz, Michal Leszek'
'Dominiak, Paulina Maria'

_publ_section_title
;
 TAAM: a reliable and user friendly tool for hydrogen-atom location using
 routine X-ray diffraction data
;
_journal_issue 3
_journal_name_full 'Acta Crystallographica Section B Structural Science, Crystal Engineering and Materials'
_journal_paper_doi 10.1107/S2052520620002917
_journal_volume 76
_journal_year 2020
_chemical_absolute_configuration unk
_chemical_formula_moiety 'C22 H34 N6 O6, H2 O'
_chemical_formula_sum 'C22 H36 N6 O7'
_chemical_formula_weight 496.57
_space_group_crystal_system orthorhombic
_space_group_IT_number 19
_space_group_name_Hall 'P 2ac 2ab'
_space_group_name_H-M_alt 'P 21 21 21'
_symmetry_Int_Tables_number 19
_audit_creation_date 2019-09-24
_audit_creation_method
;
Olex2 1.2
(compiled 2018.05.29 svn.r3508 for OlexSys, GUI svn.r5506)
;
_cell_angle_alpha 90
_cell_angle_beta 90
_cell_angle_gamma 90
_cell_formula_units_Z 4
_cell_length_a 10.1280(10)
_cell_length_b 12.4860(10)
_cell_length_c 19.5070(10)
_cell_measurement_temperature 100(2)
_cell_volume 2466.8(3)
_computing_molecular_graphics 'Olex2 (Dolomanov et al., 2009)'
_computing_publication_material 'Olex2 (Dolomanov et al., 2009)'
_computing_structure_refinement 'olex2.refine (Bourhis et al., 2015)'
_diffrn_ambient_temperature 100(2)
_diffrn_measured_fraction_theta_full 0.9990
_diffrn_measured_fraction_theta_max 0.9990
_diffrn_measurement_device_type
;
Bruker SMART 1000 CCD Detector at DESY
HASYLAB beamline D3
on Huber four circle
;
_diffrn_radiation_type Synchrotron
_diffrn_radiation_wavelength 0.5583
_diffrn_reflns_av_R_equivalents 0.0000
_diffrn_reflns_av_unetI/netI 0.0342
_diffrn_reflns_limit_h_max 26
_diffrn_reflns_limit_h_min 0
_diffrn_reflns_limit_k_max 32
_diffrn_reflns_limit_k_min 0
_diffrn_reflns_limit_l_max 50
_diffrn_reflns_limit_l_min 0
_diffrn_reflns_number 24878
_diffrn_reflns_theta_full 26.4979
_diffrn_reflns_theta_max 26.50
_diffrn_reflns_theta_min 1.94
_exptl_absorpt_coefficient_mu 0.101
_exptl_crystal_density_diffrn 1.3370
_exptl_crystal_F_000 1064.5626
_refine_diff_density_max 0.1349
_refine_diff_density_min -0.1719
_refine_diff_density_rms 0.0426
_refine_ls_d_res_high 0.7965
_refine_ls_d_res_low 10.5162
_refine_ls_goodness_of_fit_ref 1.1634
_refine_ls_hydrogen_treatment refall
_refine_ls_matrix_type full
_refine_ls_number_constraints 0
_refine_ls_number_parameters 460
_refine_ls_number_reflns 2895
_refine_ls_number_restraints 0
_refine_ls_restrained_S_all 1.1634
_refine_ls_R_factor_all 0.0173
_refine_ls_R_factor_gt 0.0172
_refine_ls_shift/su_max 0.0007
_refine_ls_shift/su_mean 0.0001
_refine_ls_structure_factor_coef Fsqd
_refine_ls_weighting_details 'w=1/[\s^2^(Fo^2^)+(0.0263P)^2^] where P=(Fo^2^+2Fc^2^)/3'
_refine_ls_weighting_scheme calc
_refine_ls_wR_factor_gt 0.0392
_refine_ls_wR_factor_ref 0.0393
_reflns_Friedel_coverage 0.0
_reflns_limit_h_max 12
_reflns_limit_h_min 0
_reflns_limit_k_max 15
_reflns_limit_k_min 0
_reflns_limit_l_max 24
_reflns_limit_l_min 0
_reflns_number_gt 2873
_reflns_number_total 2895
_reflns_threshold_expression I>=2u(I)
_cod_data_source_file 15_TAAM_iso_0.8.cif
_cod_data_source_block 15_TAAM_iso_0.8
_cod_original_cell_volume 2466.8(4)
_cod_original_sg_symbol_Hall ' P 2ac 2ab'
_cod_database_code 2022036
_olex2_refinement_description
;
;
_olex2_submission_special_instructions 'No special instructions were received'

loop_
_space_group_symop_id
_space_group_symop_operation_xyz
1 x,y,z
2 x+1/2,-y+1/2,-z
3 -x,y+1/2,-z+1/2
4 -x+1/2,-y,z+1/2

loop_
_atom_site_label
_atom_site_type_symbol
_atom_site_fract_x
_atom_site_fract_y
_atom_site_fract_z
_atom_site_U_iso_or_equiv
_atom_site_adp_type
_atom_site_occupancy
_atom_site_refinement_flags_posn
O(11 O 0.44901(5) 0.77339(4) 0.48121(2) 0.01784(10) Uani 1.000000 .
O(21 O 0.66478(5) 0.60904(3) 0.51797(2) 0.01372(9) Uani 1.000000 .
O(31 O 0.44433(5) 0.41444(4) 0.69546(2) 0.01843(10) Uani 1.000000 .
O(41 O 0.27922(5) 0.26175(4) 0.50139(2) 0.01990(11) Uani 1.000000 .
O(51 O 0.42482(5) 0.46356(4) 0.41600(3) 0.02128(11) Uani 1.000000 .
O(61 O 0.49510(5) 0.63465(4) 0.27385(2) 0.01991(11) Uani 1.000000 .
N(11 N 0.62762(5) 0.75201(4) 0.58638(2) 0.01200(10) Uani 1.000000 .
N(21 N 0.55680(5) 0.47081(4) 0.60215(3) 0.01334(10) Uani 1.000000 .
H(21 H 0.5827(10) 0.4593(8) 0.5544(6) 0.021(2) Uiso 1.000000 .
N(31 N 0.49453(5) 0.28534(4) 0.53091(3) 0.01174(10) Uani 1.000000 .
H(31 H 0.5847(13) 0.2752(8) 0.5160(5) 0.023(2) Uiso 1.000000 .
N(41 N 0.54425(5) 0.31695(4) 0.38899(3) 0.01248(10) Uani 1.000000 .
H(41 H 0.6184(12) 0.2873(9) 0.3612(6) 0.027(2) Uiso 1.000000 .
N(51 N 0.61141(6) 0.60475(4) 0.37085(3) 0.01338(10) Uani 1.000000 .
H(51 H 0.6372(10) 0.6311(9) 0.4173(5) 0.021(2) Uiso 1.000000 .
N(61 N 0.61213(5) 0.81472(4) 0.40687(2) 0.01189(10) Uani 1.000000 .
C(11 C 0.56252(6) 0.80343(4) 0.47091(3) 0.01140(11) Uani 1.000000 .
C(12 C 0.65542(6) 0.82824(5) 0.53068(3) 0.01097(11) Uani 1.000000 .
H(12 H 0.7567(12) 0.8206(8) 0.5165(5) 0.023(2) Uiso 1.000000 .
C(13 C 0.62675(6) 0.93821(5) 0.56326(3) 0.01350(12) Uani 1.000000 .
H(1a H 0.6928(12) 0.9985(9) 0.5450(5) 0.031(3) Uiso 1.000000 .
H(1b H 0.5241(12) 0.9610(8) 0.5521(5) 0.027(2) Uiso 1.000000 .
C(14 C 0.64197(7) 0.91723(5) 0.64053(3) 0.01499(12) Uani 1.000000 .
H(1c H 0.7465(12) 0.9152(10) 0.6534(6) 0.034(3) Uiso 1.000000 .
H(1d H 0.5950(13) 0.9765(9) 0.6730(6) 0.034(3) Uiso 1.000000 .
C(15 C 0.58219(6) 0.80606(5) 0.64885(3) 0.01399(12) Uani 1.000000 .
H(1e H 0.4735(12) 0.8123(8) 0.6492(6) 0.032(3) Uiso 1.000000 .
H(1f H 0.6165(10) 0.7639(8) 0.6948(6) 0.028(2) Uiso 1.000000 .
C(21 C 0.63203(6) 0.64676(5) 0.57408(3) 0.01162(12) Uani 1.000000 .
C(22 C 0.59642(6) 0.57175(4) 0.63318(3) 0.01208(12) Uani 1.000000 .
H(22 H 0.5166(12) 0.6024(9) 0.6614(6) 0.028(3) Uiso 1.000000 .
C(23 C 0.71337(7) 0.55480(5) 0.68196(3) 0.01749(12) Uani 1.000000 .
H(2a H 0.6878(12) 0.4955(9) 0.7188(6) 0.037(3) Uiso 1.000000 .
H(2b H 0.7961(13) 0.5264(10) 0.6533(6) 0.040(3) Uiso 1.000000 .
H(2c H 0.7404(11) 0.6273(10) 0.7077(6) 0.034(3) Uiso 1.000000 .
C(31 C 0.48687(6) 0.39834(5) 0.63690(3) 0.01215(11) Uani 1.000000 .
C(32 C 0.46568(6) 0.28910(4) 0.60379(3) 0.01154(11) Uani 1.000000 .
H(32 H 0.3621(11) 0.2720(8) 0.6090(5) 0.022(2) Uiso 1.000000 .
C(33 C 0.54796(7) 0.20702(5) 0.64336(3) 0.01720(12) Uani 1.000000 .
H(3a H 0.5326(13) 0.1268(10) 0.6207(6) 0.040(3) Uiso 1.000000 .
H(3b H 0.6482(14) 0.2269(9) 0.6398(7) 0.041(3) Uiso 1.000000 .
H(3c H 0.5190(13) 0.2050(9) 0.6968(7) 0.041(3) Uiso 1.000000 .
C(41 C 0.39642(6) 0.26735(5) 0.48531(3) 0.01314(12) Uani 1.000000 .
C(42 C 0.44024(6) 0.24495(5) 0.41165(3) 0.01477(12) Uani 1.000000 .
H(42 H 0.3540(12) 0.2556(10) 0.3811(6) 0.038(3) Uiso 1.000000 .
C(43 C 0.48749(8) 0.12871(5) 0.40667(3) 0.02265(14) Uani 1.000000 .
H(4a H 0.5033(14) 0.1064(10) 0.3550(7) 0.048(3) Uiso 1.000000 .
H(4b H 0.5797(15) 0.1220(10) 0.4344(7) 0.046(3) Uiso 1.000000 .
H(4c H 0.4115(13) 0.0766(10) 0.4287(6) 0.042(3) Uiso 1.000000 .
C(51 C 0.52344(6) 0.42405(5) 0.39048(3) 0.01300(12) Uani 1.000000 .
C(52 C 0.63231(6) 0.49206(5) 0.35700(3) 0.01270(12) Uani 1.000000 .
H(52 H 0.6213(10) 0.4820(8) 0.3027(6) 0.025(2) Uiso 1.000000 .
C(53 C 0.77139(7) 0.46100(5) 0.37959(4) 0.01852(13) Uani 1.000000 .
H(5a H 0.8447(14) 0.5122(9) 0.3543(6) 0.044(3) Uiso 1.000000 .
H(5b H 0.7806(14) 0.4701(11) 0.4315(7) 0.046(3) Uiso 1.000000 .
H(5c H 0.7940(13) 0.3797(11) 0.3647(7) 0.046(3) Uiso 1.000000 .
C(61 C 0.54399(6) 0.66741(5) 0.32817(3) 0.01287(11) Uani 1.000000 .
C(62 C 0.53321(6) 0.78648(5) 0.34680(3) 0.01324(12) Uani 1.000000 .
H(62 H 0.4287(12) 0.8031(8) 0.3553(5) 0.026(2) Uiso 1.000000 .
C(63 C 0.59390(7) 0.85619(5) 0.29017(3) 0.01809(13) Uani 1.000000 .
H(6a H 0.5750(12) 0.8242(9) 0.2397(6) 0.034(3) Uiso 1.000000 .
H(6b H 0.5555(11) 0.9360(10) 0.2937(6) 0.032(3) Uiso 1.000000 .
C(64 C 0.74088(7) 0.85647(6) 0.30930(3) 0.01994(14) Uani 1.000000 .
H(6c H 0.7863(11) 0.7809(9) 0.2941(6) 0.028(2) Uiso 1.000000 .
H(6d H 0.7953(12) 0.9235(10) 0.2876(6) 0.036(3) Uiso 1.000000 .
C(65 C 0.74080(7) 0.86195(6) 0.38807(3) 0.01743(13) Uani 1.000000 .
H(6e H 0.7441(13) 0.9438(11) 0.4048(6) 0.043(3) Uiso 1.000000 .
H(6f H 0.8216(13) 0.8176(10) 0.4108(6) 0.034(3) Uiso 1.000000 .
O(71 O 0.72062(5) 0.21899(4) 0.28909(2) 0.01657(10) Uani 1.000000 .
H(7a H 0.7884(13) 0.1675(11) 0.2886(6) 0.029(3) Uiso 1.000000 .
H(7b H 0.6537(13) 0.1888(10) 0.2640(6) 0.028(3) Uiso 1.000000 .

loop_
_atom_site_aniso_label
_atom_site_aniso_U_11
_atom_site_aniso_U_22
_atom_site_aniso_U_33
_atom_site_aniso_U_12
_atom_site_aniso_U_13
_atom_site_aniso_U_23
O(11 0.0111(2) 0.0245(2) 0.0179(2) -0.00432(18) 0.00076(17) -0.00052(17)
O(21 0.0185(2) 0.0101(2) 0.01256(18) -0.00057(17) 0.00239(17) -0.00018(15)
O(31 0.0258(2) 0.01438(18) 0.01514(19) -0.00590(19) 0.00754(18) -0.00270(17)
O(41 0.0095(2) 0.0328(3) 0.0174(2) -0.00397(19) 0.00001(17) 0.00124(19)
O(51 0.0154(2) 0.0183(2) 0.0302(2) 0.00484(19) 0.0077(2) 0.0029(2)
O(61 0.0249(2) 0.0156(2) 0.01930(19) 0.0043(2) -0.01101(19) -0.00223(17)
N(11 0.0141(2) 0.0105(2) 0.0114(2) -0.0007(2) 0.00082(19) -0.00004(18)
N(21 0.0170(2) 0.0108(2) 0.0123(2) -0.0039(2) 0.0013(2) -0.00046(18)
N(31 0.0096(2) 0.0128(2) 0.0129(2) -0.00067(19) 0.00061(18) -0.00134(18)
N(41 0.0118(2) 0.0131(2) 0.0126(2) -0.0009(2) 0.00083(18) -0.00058(18)
N(51 0.0162(2) 0.0115(2) 0.0124(2) 0.0023(2) -0.00101(19) 0.00054(19)
N(61 0.0116(2) 0.0116(2) 0.0124(2) -0.00033(19) -0.00098(19) 0.00040(18)
C(11 0.0094(2) 0.0116(2) 0.0132(2) -0.0009(2) 0.0004(2) -0.0002(2)
C(12 0.0107(3) 0.0101(2) 0.0121(2) -0.0006(2) 0.0004(2) 0.00047(19)
C(13 0.0165(3) 0.0102(2) 0.0139(2) -0.0001(2) -0.0009(2) -0.0001(2)
C(14 0.0195(3) 0.0109(3) 0.0145(3) -0.0009(2) -0.0015(2) -0.0014(2)
C(15 0.0177(3) 0.0114(3) 0.0130(2) -0.0008(2) 0.0018(2) -0.0008(2)
C(21 0.0136(3) 0.0103(3) 0.0110(2) -0.0011(2) 0.0004(2) 0.0004(2)
C(22 0.0145(3) 0.0104(2) 0.0114(2) -0.0021(2) 0.0004(2) 0.0001(2)
C(23 0.0204(3) 0.0144(3) 0.0176(2) -0.0013(2) -0.0059(2) 0.0015(2)
C(31 0.0135(3) 0.0107(3) 0.0123(2) -0.0020(2) 0.0016(2) -0.0005(2)
C(32 0.0111(3) 0.0100(2) 0.0135(2) -0.0015(2) 0.0008(2) -0.0002(2)
C(33 0.0170(3) 0.0150(3) 0.0196(3) 0.0017(2) -0.0007(2) 0.0038(2)
C(41 0.0096(3) 0.0160(2) 0.0139(3) -0.0026(2) 0.0007(2) -0.0003(2)
C(42 0.0133(3) 0.0185(3) 0.0125(2) -0.0046(2) -0.0003(2) -0.0011(2)
C(43 0.0330(4) 0.0155(3) 0.0194(3) -0.0077(3) 0.0064(3) -0.0041(2)
C(51 0.0107(3) 0.0142(3) 0.0141(2) 0.0021(2) 0.0008(2) 0.0011(2)
C(52 0.0135(3) 0.0108(2) 0.0137(2) 0.0013(2) 0.0010(2) 0.0002(2)
C(53 0.0120(3) 0.0137(3) 0.0298(3) 0.0015(2) 0.0005(2) 0.0018(2)
C(61 0.0130(2) 0.0121(3) 0.0135(3) 0.0013(2) -0.0033(2) -0.0002(2)
C(62 0.0140(3) 0.0118(3) 0.0139(2) 0.0019(2) -0.0032(2) 0.0011(2)
C(63 0.0243(3) 0.0147(3) 0.0152(3) -0.0003(2) -0.0039(2) 0.0040(2)
C(64 0.0211(3) 0.0244(3) 0.0143(3) -0.0047(3) 0.0018(2) 0.0036(2)
C(65 0.0152(3) 0.0225(3) 0.0145(3) -0.0043(2) 0.0013(2) 0.0021(2)
O(71 0.0152(2) 0.0178(2) 0.0167(2) 0.00095(19) -0.00024(17) -0.00305(17)

loop_
_atom_type_symbol
_atom_type_description
_atom_type_scat_dispersion_real
_atom_type_scat_dispersion_imag
_atom_type_scat_source
_atom_type_scat_dispersion_source
C C 0.00347 0.00161 'Clementi & Roetti, C., At. Data Nucl. Data Tables 1974, 14, (177-478); Clementi & Raimondi, J. Chem. Phys., 1963, 38, (2686-2689)' 'Henke, Gullikson and Davis, At. Data and Nucl. Data Tables, 1993, 54, 2'
H H 0.00000 0.00000 'Clementi & Roetti, C., At. Data Nucl. Data Tables 1974, 14, (177-478); Clementi & Raimondi, J. Chem. Phys., 1963, 38, (2686-2689)' 'Henke, Gullikson and Davis, At. Data and Nucl. Data Tables, 1993, 54, 2'
N N 0.00653 0.00323 'Clementi & Roetti, C., At. Data Nucl. Data Tables 1974, 14, (177-478); Clementi & Raimondi, J. Chem. Phys., 1963, 38, (2686-2689)' 'Henke, Gullikson and Davis, At. Data and Nucl. Data Tables, 1993, 54, 2'
O O 0.01158 0.00611 'Clementi & Roetti, C., At. Data Nucl. Data Tables 1974, 14, (177-478); Clementi & Raimondi, J. Chem. Phys., 1963, 38, (2686-2689)' 'Henke, Gullikson and Davis, At. Data and Nucl. Data Tables, 1993, 54, 2'

loop_
_geom_angle_atom_site_label_1
_geom_angle_atom_site_label_2
_geom_angle_atom_site_label_3
_geom_angle
_geom_angle_site_symmetry_1
_geom_angle_site_symmetry_3
_geom_angle_publ_flag
C(15 N(11 C(12 112.07(5) . . ?
C(21 N(11 C(12 119.81(5) . . ?
C(21 N(11 C(15 127.72(5) . . ?
C(22 N(21 H(21 116.7(6) . . ?
C(31 N(21 H(21 121.8(6) . . ?
C(31 N(21 C(22 121.51(5) . . ?
C(32 N(31 H(31 119.2(6) . . ?
C(41 N(31 H(31 118.4(6) . . ?
C(41 N(31 C(32 120.09(5) . . ?
C(42 N(41 H(41 118.8(6) . . ?
C(51 N(41 H(41 119.7(6) . . ?
C(51 N(41 C(42 119.43(5) . . ?
C(52 N(51 H(51 116.8(6) . . ?
C(61 N(51 H(51 120.6(6) . . ?
C(61 N(51 C(52 121.96(5) . . ?
C(62 N(61 C(11 120.77(5) . . ?
C(65 N(61 C(11 126.74(5) . . ?
C(65 N(61 C(62 112.33(5) . . ?
N(61 C(11 O(11 122.08(6) . . ?
C(12 C(11 O(11 120.92(5) . . ?
C(12 C(11 N(61 116.99(5) . . ?
C(11 C(12 N(11 108.30(5) . . ?
H(12 C(12 N(11 108.5(5) . . ?
H(12 C(12 C(11 112.0(5) . . ?
C(13 C(12 N(11 103.64(4) . . ?
C(13 C(12 C(11 112.27(5) . . ?
C(13 C(12 H(12 111.6(6) . . ?
H(1a C(13 C(12 111.9(6) . . ?
H(1b C(13 C(12 109.1(5) . . ?
H(1b C(13 H(1a 110.1(8) . . ?
C(14 C(13 C(12 103.51(5) . . ?
C(14 C(13 H(1a 112.6(6) . . ?
C(14 C(13 H(1b 109.5(5) . . ?
H(1c C(14 C(13 109.1(6) . . ?
H(1d C(14 C(13 114.4(6) . . ?
H(1d C(14 H(1c 107.9(9) . . ?
C(15 C(14 C(13 102.70(5) . . ?
C(15 C(14 H(1c 109.9(6) . . ?
C(15 C(14 H(1d 112.7(6) . . ?
C(14 C(15 N(11 101.89(5) . . ?
H(1e C(15 N(11 110.5(6) . . ?
H(1e C(15 C(14 109.5(6) . . ?
H(1f C(15 N(11 111.0(5) . . ?
H(1f C(15 C(14 113.5(5) . . ?
H(1f C(15 H(1e 110.1(8) . . ?
N(11 C(21 O(21 122.83(5) . . ?
C(22 C(21 O(21 119.83(5) . . ?
C(22 C(21 N(11 117.34(5) . . ?
C(21 C(22 N(21 106.38(5) . . ?
H(22 C(22 N(21 108.7(6) . . ?
H(22 C(22 C(21 110.7(6) . . ?
C(23 C(22 N(21 110.59(5) . . ?
C(23 C(22 C(21 111.72(5) . . ?
C(23 C(22 H(22 108.7(6) . . ?
H(2a C(23 C(22 109.1(6) . . ?
H(2b C(23 C(22 109.1(6) . . ?
H(2b C(23 H(2a 108.3(9) . . ?
H(2c C(23 C(22 111.8(6) . . ?
H(2c C(23 H(2a 109.5(8) . . ?
H(2c C(23 H(2b 109.0(9) . . ?
N(21 C(31 O(31 122.94(5) . . ?
C(32 C(31 O(31 119.17(5) . . ?
C(32 C(31 N(21 117.80(5) . . ?
C(31 C(32 N(31 114.54(5) . . ?
H(32 C(32 N(31 106.4(5) . . ?
H(32 C(32 C(31 106.0(5) . . ?
C(33 C(32 N(31 111.26(5) . . ?
C(33 C(32 C(31 108.00(5) . . ?
C(33 C(32 H(32 110.6(5) . . ?
H(3a C(33 C(32 109.2(7) . . ?
H(3b C(33 C(32 109.6(7) . . ?
H(3b C(33 H(3a 108.9(9) . . ?
H(3c C(33 C(32 110.7(6) . . ?
H(3c C(33 H(3a 109.0(9) . . ?
H(3c C(33 H(3b 109.3(9) . . ?
N(31 C(41 O(41 123.44(6) . . ?
C(42 C(41 O(41 120.61(6) . . ?
C(42 C(41 N(31 115.79(6) . . ?
C(41 C(42 N(41 112.51(5) . . ?
H(42 C(42 N(41 110.3(6) . . ?
H(42 C(42 C(41 105.3(6) . . ?
C(43 C(42 N(41 109.90(5) . . ?
C(43 C(42 C(41 108.88(5) . . ?
C(43 C(42 H(42 109.8(6) . . ?
H(4a C(43 C(42 111.0(7) . . ?
H(4b C(43 C(42 108.1(7) . . ?
H(4b C(43 H(4a 109.0(10) . . ?
H(4c C(43 C(42 108.5(6) . . ?
H(4c C(43 H(4a 108.9(9) . . ?
H(4c C(43 H(4b 111.3(10) . . ?
N(41 C(51 O(51 122.38(6) . . ?
C(52 C(51 O(51 122.49(6) . . ?
C(52 C(51 N(41 115.13(5) . . ?
C(51 C(52 N(51 110.64(5) . . ?
H(52 C(52 N(51 106.5(5) . . ?
H(52 C(52 C(51 106.3(6) . . ?
C(53 C(52 N(51 109.14(5) . . ?
C(53 C(52 C(51 113.51(5) . . ?
C(53 C(52 H(52 110.6(6) . . ?
H(5a C(53 C(52 110.3(7) . . ?
H(5b C(53 C(52 110.0(8) . . ?
H(5b C(53 H(5a 108.6(10) . . ?
H(5c C(53 C(52 110.9(7) . . ?
H(5c C(53 H(5a 106.5(9) . . ?
H(5c C(53 H(5b 110.6(10) . . ?
N(51 C(61 O(61 123.09(5) . . ?
C(62 C(61 O(61 119.60(5) . . ?
C(62 C(61 N(51 117.25(5) . . ?
C(61 C(62 N(61 112.62(5) . . ?
H(62 C(62 N(61 111.2(6) . . ?
H(62 C(62 C(61 106.8(5) . . ?
C(63 C(62 N(61 102.78(5) . . ?
C(63 C(62 C(61 110.53(5) . . ?
C(63 C(62 H(62 113.0(5) . . ?
H(6a C(63 C(62 112.0(6) . . ?
H(6b C(63 C(62 109.6(6) . . ?
H(6b C(63 H(6a 109.8(9) . . ?
C(64 C(63 C(62 102.40(5) . . ?
C(64 C(63 H(6a 113.2(6) . . ?
C(64 C(63 H(6b 109.5(6) . . ?
H(6c C(64 C(63 110.0(6) . . ?
H(6d C(64 C(63 113.5(6) . . ?
H(6d C(64 H(6c 110.2(8) . . ?
C(65 C(64 C(63 104.04(5) . . ?
C(65 C(64 H(6c 108.0(6) . . ?
C(65 C(64 H(6d 110.8(6) . . ?
C(64 C(65 N(61 103.34(5) . . ?
H(6e C(65 N(61 109.4(7) . . ?
H(6e C(65 C(64 110.3(6) . . ?
H(6f C(65 N(61 111.2(6) . . ?
H(6f C(65 C(64 112.7(6) . . ?
H(6f C(65 H(6e 109.8(9) . . ?
H(7b O(71 H(7a 104.7(10) . . ?

loop_
_geom_bond_atom_site_label_1
_geom_bond_atom_site_label_2
_geom_bond_distance
_geom_bond_site_symmetry_2
_geom_bond_publ_flag
O(11 C(11 1.2258(8) . ?
O(21 C(21 1.2370(8) . ?
O(31 C(31 1.2374(8) . ?
O(41 C(41 1.2297(8) . ?
O(51 C(51 1.2203(8) . ?
O(61 C(61 1.2391(8) . ?
N(11 C(12 1.4716(7) . ?
N(11 C(15 1.4671(7) . ?
N(11 C(21 1.3366(7) . ?
N(21 H(21 0.977(11) . ?
N(21 C(22 1.4547(7) . ?
N(21 C(31 1.3341(8) . ?
N(31 H(31 0.966(13) . ?
N(31 C(32 1.4523(7) . ?
N(31 C(41 1.3523(8) . ?
N(41 H(41 0.997(13) . ?
N(41 C(42 1.4537(8) . ?
N(41 C(51 1.3541(8) . ?
N(51 H(51 0.998(11) . ?
N(51 C(52 1.4484(7) . ?
N(51 C(61 1.3309(8) . ?
N(61 C(11 1.3540(8) . ?
N(61 C(62 1.4616(7) . ?
N(61 C(65 1.4766(8) . ?
C(11 C(12 1.5299(8) . ?
C(12 H(12 1.067(12) . ?
C(12 C(13 1.5406(8) . ?
C(13 H(1a 1.068(12) . ?
C(13 H(1b 1.100(12) . ?
C(13 C(14 1.5376(8) . ?
C(14 H(1c 1.088(13) . ?
C(14 H(1d 1.084(12) . ?
C(14 C(15 1.5230(8) . ?
C(15 H(1e 1.103(13) . ?
C(15 H(1f 1.096(11) . ?
C(21 C(22 1.5285(8) . ?
C(22 H(22 1.050(12) . ?
C(22 C(23 1.5339(8) . ?
C(23 H(2a 1.064(12) . ?
C(23 H(2b 1.067(14) . ?
C(23 H(2c 1.071(12) . ?
C(31 C(32 1.5243(8) . ?
C(32 H(32 1.076(11) . ?
C(32 C(33 1.5299(8) . ?
C(33 H(3a 1.105(13) . ?
C(33 H(3b 1.048(14) . ?
C(33 H(3c 1.083(13) . ?
C(41 C(42 1.5297(8) . ?
C(42 H(42 1.065(13) . ?
C(42 C(43 1.5313(9) . ?
C(43 H(4a 1.057(14) . ?
C(43 H(4b 1.083(15) . ?
C(43 H(4c 1.096(13) . ?
C(51 C(52 1.5374(9) . ?
C(52 H(52 1.072(11) . ?
C(52 C(53 1.5261(9) . ?
C(53 H(5a 1.097(14) . ?
C(53 H(5b 1.022(14) . ?
C(53 H(5c 1.081(14) . ?
C(61 C(62 1.5343(8) . ?
C(62 H(62 1.091(12) . ?
C(62 C(63 1.5348(8) . ?
C(63 H(6a 1.080(11) . ?
C(63 H(6b 1.072(12) . ?
C(63 C(64 1.5347(10) . ?
C(64 H(6c 1.091(11) . ?
C(64 H(6d 1.088(13) . ?
C(64 C(65 1.5380(8) . ?
C(65 H(6e 1.073(14) . ?
C(65 H(6f 1.083(13) . ?
O(71 H(7a 0.941(14) . ?
O(71 H(7b 0.916(14) . ?
